data_4318472
loop_
_publ_author_name
'Robertus J. M. Klein Gebbink'
'Robert T. Jonas'
'Christian R. Goldsmith'
'T. Daniel P. Stack'

_publ_section_title
;
 A Periodic Walk: A Series of First-Row Transition Metal Complexes with
 the Pentadentate Ligand PY5
;
_journal_name_full 'Inorganic Chemistry'
_journal_page_first 4633
_journal_page_last 4641
_journal_paper_doi 10.1021/ic025617r
_journal_volume 41
_journal_year 2002
_chemical_formula_sum 'C31 H31 Cl2 Co N5 O4'
_chemical_formula_weight 667.46
_space_group_IT_number 14
_symmetry_cell_setting monoclinic
_symmetry_Int_Tables_number 14
_symmetry_space_group_name_Hall '-P 2yn'
_symmetry_space_group_name_H-M 'P 1 21/n 1'
_cell_angle_alpha 90
_cell_angle_beta 100
_cell_angle_gamma 90
_cell_formula_units_Z 4
_cell_length_a 12.7975
_cell_length_b 14.4174
_cell_length_c 16.5256
_cell_measurement_reflns_used 0
_cell_measurement_temperature 273.2
_cell_measurement_theta_max 0.0
_cell_measurement_theta_min 0.0
_cell_volume 3002.761
_computing_cell_refinement 'MSC/AFC Diffractometer Control'
_computing_data_collection 'MSC/AFC Diffractometer Control'
_computing_data_reduction 'teXsan for Windows (MSC, 1997)'
_computing_publication_material 'teXsan for Windows (MSC, 1997)'
_computing_structure_refinement 'teXsan for Windows (MSC, 1997)'
_diffrn_ambient_temperature 273.2
_diffrn_measurement_device unknown
_diffrn_orient_matrix_UB_11 -0.00563
_diffrn_orient_matrix_UB_12 -0.06355
_diffrn_orient_matrix_UB_13 -0.02470
_diffrn_orient_matrix_UB_21 0.05304
_diffrn_orient_matrix_UB_22 -0.02342
_diffrn_orient_matrix_UB_23 0.04806
_diffrn_orient_matrix_UB_31 -0.05909
_diffrn_orient_matrix_UB_32 -0.01498
_diffrn_orient_matrix_UB_33 48065.00000
_diffrn_radiation_detector 'scintillation counter'
_diffrn_radiation_monochromator graphite
_diffrn_radiation_source 'X-ray tube'
_diffrn_radiation_type 'Mo K\a'
_diffrn_radiation_wavelength 0.7109
_diffrn_reflns_av_R_equivalents 0.06583
_diffrn_reflns_av_sigmaI/netI 0.099
_diffrn_reflns_limit_h_max 0
_diffrn_reflns_limit_h_min -15
_diffrn_reflns_limit_k_max 0
_diffrn_reflns_limit_k_min -17
_diffrn_reflns_limit_l_max 19
_diffrn_reflns_limit_l_min -19
_diffrn_reflns_number 5732
_diffrn_reflns_reduction_process 'Lp corrections applied'
_diffrn_reflns_theta_max 24.98
_diffrn_reflns_theta_min 2.23
_diffrn_standards_decay_% -1.58
_diffrn_standards_interval_count 0
_diffrn_standards_number 0
_exptl_absorpt_coefficient_mu 0.798
_exptl_absorpt_correction_T_max 1.000
_exptl_absorpt_correction_T_min 0.886
_exptl_absorpt_correction_type
;

\y scans (North,Phillips & Matthews, 1968)

;
_exptl_crystal_colour unknown
_exptl_crystal_density_diffrn 1.481
_exptl_crystal_density_meas ?
_exptl_crystal_description unknown
_exptl_crystal_F_000 1380.00
_exptl_crystal_size_max 0.00
_exptl_crystal_size_mid 0.00
_exptl_crystal_size_min 0.00
_refine_diff_density_max 0.99
_refine_diff_density_min -0.84
_refine_ls_extinction_method none
_refine_ls_goodness_of_fit_all 1.969
_refine_ls_goodness_of_fit_ref 1.970
_refine_ls_hydrogen_treatment noref
_refine_ls_matrix_type full
_refine_ls_number_constraints 0
_refine_ls_number_parameters 382
_refine_ls_number_reflns 5238
_refine_ls_number_restraints 0
_refine_ls_R_factor_all 0.0948
_refine_ls_shift/su_max 0.0500
_refine_ls_shift/su_mean 0.0016
_refine_ls_structure_factor_coef Fsqd
_refine_ls_weighting_details 'w = 1/[\s^2^(Fo)]'
_refine_ls_weighting_scheme sigma
_refine_ls_wR_factor_all 0.1140
_reflns_number_gt 5238
_reflns_number_total 5475
_reflns_threshold_expression I>0.00\s(I)
_cod_data_source_file ic025617r_2.cif
_cod_data_source_block '_RTJII178'
_cod_depositor_comments
;
The following automatic conversions were performed:

'_exptl_crystal_density_meas' value 'not measured' was changed to '?'
- the value is perceived as not measured.

Automatic conversion script
Id: cif_fix_values 3008 2015-01-20 13:52:24Z robertas 
;
_cod_original_cell_volume 2993.1(0)
_cod_original_sg_symbol_H-M 'P 21/n '
_cod_original_formula_sum 'C31 H31 Cl2 Co N5 O4 '
_cod_database_code 4318472

loop_
_symmetry_equiv_pos_as_xyz
'   +x,   +y,   +z'
1/2-x,1/2+y,1/2-z
'   -x,   -y,   -z'
1/2+x,1/2-y,1/2+z

loop_
_atom_site_label
_atom_site_fract_x
_atom_site_fract_y
_atom_site_fract_z
_atom_site_U_iso_or_equiv
_atom_site_occupancy
_atom_site_refinement_flags
_atom_site_adp_type
_atom_site_calc_flag
_atom_site_calc_attached_atom
Co(0) 0.29848(3) 0.14097(3) 0.63563(3) 0.0213(1) 1.000 . Uani d ?
Cl(1) 0.43604(7) 0.24131(6) 0.61946(5) 0.0310(3) 1.000 . Uani d ?
Cl(2) 0.70759(8) 0.05008(9) 0.78728(7) 0.0669(4) 1.000 . Uani d ?
O(1) 0.0878(2) 0.1452(2) 0.8329(1) 0.0286(7) 1.000 . Uani d ?
O(2) 0.1724(2) -0.1210(2) 0.4892(1) 0.0286(7) 1.000 . Uani d ?
O(3) 0.2531(3) 0.4416(3) 0.4712(2) 0.100(2) 1.000 . Uani d ?
O(4) 0.7561(4) 0.2882(4) 0.6539(3) 0.172(2) 1.000 . Uiso d ?
N(1) 0.1746(2) 0.0485(2) 0.6526(2) 0.0194(8) 1.000 . Uani d ?
N(2) 0.1941(2) 0.2456(2) 0.6626(2) 0.0219(8) 1.000 . Uani d ?
N(3) 0.3445(2) 0.1393(2) 0.7743(2) 0.0237(8) 1.000 . Uani d ?
N(4) 0.3831(2) 0.0165(2) 0.6060(2) 0.0213(8) 1.000 . Uani d ?
N(5) 0.2274(2) 0.1287(2) 0.5063(2) 0.0234(8) 1.000 . Uani d ?
C(1) 0.1412(2) 0.0528(2) 0.7258(2) 0.0197(9) 1.000 . Uani d ?
C(2) 0.1087(3) -0.0251(2) 0.7619(2) 0.027(1) 1.000 . Uani d ?
C(3) 0.1083(3) -0.1097(2) 0.7226(2) 0.031(1) 1.000 . Uani d ?
C(4) 0.1374(3) -0.1135(2) 0.6468(2) 0.026(1) 1.000 . Uani d ?
C(5) 0.1690(2) -0.0333(2) 0.6127(2) 0.0187(9) 1.000 . Uani d ?
C(6) 0.1540(2) 0.1454(2) 0.7732(2) 0.0222(9) 1.000 . Uani d ?
C(7) -0.0250(3) 0.1336(3) 0.8039(2) 0.041(1) 1.000 . Uani d ?
C(8) 0.1367(2) 0.2355(2) 0.7227(2) 0.0205(9) 1.000 . Uani d ?
C(9) 0.0721(3) 0.3045(3) 0.7418(2) 0.031(1) 1.000 . Uani d ?
C(10) 0.0605(3) 0.3866(3) 0.6963(2) 0.041(1) 1.000 . Uani d ?
C(11) 0.1190(3) 0.3979(2) 0.6352(2) 0.034(1) 1.000 . Uani d ?
C(12) 0.1862(3) 0.3279(2) 0.6222(2) 0.026(1) 1.000 . Uani d ?
C(13) 0.2684(2) 0.1443(2) 0.8206(2) 0.0211(9) 1.000 . Uani d ?
C(14) 0.2941(3) 0.1467(2) 0.9065(2) 0.027(1) 1.000 . Uani d ?
C(15) 0.3990(3) 0.1421(3) 0.9454(2) 0.033(1) 1.000 . Uani d ?
C(16) 0.4780(3) 0.1378(2) 0.8983(2) 0.031(1) 1.000 . Uani d ?
C(17) 0.4471(2) 0.1376(2) 0.8134(2) 0.025(1) 1.000 . Uani d ?
C(18) 0.2123(2) -0.0396(2) 0.5325(2) 0.0223(9) 1.000 . Uani d ?
C(19) 0.0602(3) -0.1272(3) 0.4636(2) 0.034(1) 1.000 . Uani d ?
C(20) 0.3337(2) -0.0520(2) 0.5589(2) 0.0204(9) 1.000 . Uani d ?
C(21) 0.3860(3) -0.1259(2) 0.5322(2) 0.027(1) 1.000 . Uani d ?
C(22) 0.4953(3) -0.1319(3) 0.5564(2) 0.032(1) 1.000 . Uani d ?
C(23) 0.5477(2) -0.0629(3) 0.6063(2) 0.029(1) 1.000 . Uani d ?
C(24) 0.4899(3) 0.0101(2) 0.6284(2) 0.026(1) 1.000 . Uani d ?
C(25) 0.1958(2) 0.0451(2) 0.4740(2) 0.022(1) 1.000 . Uani d ?
C(26) 0.1657(2) 0.0321(2) 0.3892(2) 0.027(1) 1.000 . Uani d ?
C(27) 0.1601(3) 0.1075(3) 0.3371(2) 0.034(1) 1.000 . Uani d ?
C(28) 0.1892(3) 0.1939(3) 0.3701(2) 0.036(1) 1.000 . Uani d ?
C(29) 0.2231(3) 0.2002(2) 0.4534(2) 0.030(1) 1.000 . Uani d ?
C(30) 0.3591(5) 0.4671(4) 0.4919(3) 0.083(2) 1.000 . Uani d ?
C(31) 0.8217(8) 0.3410(7) 0.7070(6) 0.049(3) 0.400 S Uiso d ?
C(32) 0.8089(5) 0.3480(5) 0.6186(4) 0.055(2) 0.600 S Uiso d ?
H(1) 0.0869 -0.0209 0.8135 0.032 1.000 . Uiso c ?
H(2) 0.0880 -0.1645 0.7477 0.037 1.000 . Uiso c ?
H(3) 0.1359 -0.1708 0.6181 0.031 1.000 . Uiso c ?
H(4) -0.0620 0.1825 0.8250 0.050 1.000 . Uiso c ?
H(5) -0.0402 0.1355 0.7454 0.050 1.000 . Uiso c ?
H(6) -0.0468 0.0758 0.8224 0.050 1.000 . Uiso c ?
H(7) 0.0351 0.2965 0.7861 0.038 1.000 . Uiso c ?
H(8) 0.0137 0.4339 0.7076 0.049 1.000 . Uiso c ?
H(9) 0.1130 0.4529 0.6029 0.041 1.000 . Uiso c ?
H(10) 0.2298 0.3375 0.5828 0.032 1.000 . Uiso c ?
H(11) 0.5006 0.1361 0.7810 0.031 1.000 . Uiso c ?
H(12) 0.5509 0.1349 0.9238 0.037 1.000 . Uiso c ?
H(13) 0.4171 0.1422 1.0038 0.039 1.000 . Uiso c ?
H(14) 0.2394 0.1513 0.9380 0.033 1.000 . Uiso c ?
H(15) 0.0322 -0.0678 0.4464 0.041 1.000 . Uiso c ?
H(16) 0.0294 -0.1481 0.5084 0.041 1.000 . Uiso c ?
H(17) 0.0435 -0.1697 0.4192 0.041 1.000 . Uiso c ?
H(18) 0.3476 -0.1722 0.4978 0.032 1.000 . Uiso c ?
H(19) 0.5335 -0.1825 0.5391 0.039 1.000 . Uiso c ?
H(20) 0.6223 -0.0659 0.6250 0.035 1.000 . Uiso c ?
H(21) 0.5269 0.0584 0.6609 0.031 1.000 . Uiso c ?
H(22) 0.1492 -0.0283 0.3675 0.033 1.000 . Uiso c ?
H(23) 0.1364 0.1004 0.2794 0.041 1.000 . Uiso c ?
H(24) 0.1865 0.2472 0.3358 0.043 1.000 . Uiso c ?
H(25) 0.2447 0.2596 0.4759 0.035 1.000 . Uiso c ?
H(26) 0.3766 0.4821 0.5488 0.100 1.000 . Uiso c ?
H(27) 0.3721 0.5192 0.4600 0.100 1.000 . Uiso c ?
H(28) 0.4028 0.4166 0.4809 0.100 1.000 . Uiso c ?

loop_
_atom_site_aniso_label
_atom_site_aniso_U_11
_atom_site_aniso_U_22
_atom_site_aniso_U_33
_atom_site_aniso_U_12
_atom_site_aniso_U_13
_atom_site_aniso_U_23
Co(0) 0.0221(2) 0.0215(3) 0.0209(2) 0.0005(2) 0.0058(2) -0.0012(2)
Cl(1) 0.0305(5) 0.0325(5) 0.0325(5) -0.0059(4) 0.0123(4) -0.0046(4)
Cl(2) 0.0430(7) 0.098(1) 0.0538(7) 0.0106(7) -0.0054(5) -0.0209(7)
O(1) 0.030(1) 0.038(2) 0.022(1) -0.002(1) 0.015(1) -0.004(1)
O(2) 0.031(1) 0.026(2) 0.028(1) -0.000(1) 0.004(1) -0.011(1)
O(3) 0.103(3) 0.125(4) 0.079(3) -0.044(3) 0.032(2) 0.016(2)
N(1) 0.017(1) 0.025(2) 0.016(1) 0.000(1) 0.001(1) 0.001(1)
N(2) 0.019(1) 0.024(2) 0.021(2) -0.000(1) -0.000(1) -0.004(1)
N(3) 0.027(2) 0.019(2) 0.025(2) -0.001(1) 0.004(1) -0.004(1)
N(4) 0.020(2) 0.022(2) 0.021(2) 0.005(1) 0.003(1) 0.000(1)
N(5) 0.027(2) 0.023(2) 0.022(2) 0.004(1) 0.009(1) -0.001(1)
C(1) 0.014(2) 0.023(2) 0.023(2) -0.001(2) 0.005(1) -0.001(2)
C(2) 0.029(2) 0.032(2) 0.021(2) -0.001(2) 0.009(2) 0.001(2)
C(3) 0.035(2) 0.024(2) 0.036(2) -0.000(2) 0.013(2) 0.007(2)
C(4) 0.028(2) 0.019(2) 0.028(2) -0.001(2) -0.000(2) -0.003(2)
C(5) 0.015(2) 0.021(2) 0.018(2) 0.005(2) -0.004(1) -0.000(2)
C(6) 0.025(2) 0.024(2) 0.020(2) -0.002(2) 0.011(1) -0.004(2)
C(7) 0.032(2) 0.051(3) 0.044(2) -0.004(2) 0.020(2) -0.002(2)
C(8) 0.018(2) 0.022(2) 0.019(2) -0.003(2) -0.000(1) -0.003(2)
C(9) 0.027(2) 0.037(2) 0.030(2) 0.008(2) 0.009(2) -0.005(2)
C(10) 0.044(3) 0.027(2) 0.054(3) 0.012(2) 0.015(2) -0.006(2)
C(11) 0.046(2) 0.025(2) 0.032(2) 0.009(2) 0.009(2) 0.003(2)
C(12) 0.032(2) 0.027(2) 0.020(2) -0.002(2) 0.006(2) -0.003(2)
C(13) 0.026(2) 0.018(2) 0.020(2) -0.002(2) 0.004(1) -0.002(2)
C(14) 0.032(2) 0.024(2) 0.026(2) -0.003(2) 0.007(2) -0.000(2)
C(15) 0.046(2) 0.025(2) 0.025(2) -0.006(2) 0.003(2) -0.002(2)
C(16) 0.027(2) 0.027(2) 0.034(2) -0.000(2) -0.004(2) -0.001(2)
C(17) 0.020(2) 0.024(2) 0.029(2) -0.001(2) -0.002(2) -0.005(2)
C(18) 0.021(2) 0.020(2) 0.025(2) 0.001(2) 0.002(1) -0.005(2)
C(19) 0.028(2) 0.039(3) 0.030(2) -0.007(2) -0.010(2) -0.005(2)
C(20) 0.024(2) 0.021(2) 0.017(2) 0.003(2) 0.005(1) 0.001(2)
C(21) 0.026(2) 0.029(2) 0.023(2) 0.003(2) 0.002(2) -0.003(2)
C(22) 0.036(2) 0.036(2) 0.030(2) 0.018(2) 0.019(2) 0.008(2)
C(23) 0.018(2) 0.041(2) 0.028(2) 0.007(2) 0.003(2) 0.006(2)
C(24) 0.024(2) 0.032(2) 0.021(2) -0.001(2) 0.003(2) -0.001(2)
C(25) 0.016(2) 0.028(2) 0.021(2) 0.006(2) 0.005(1) -0.003(2)
C(26) 0.027(2) 0.035(2) 0.021(2) 0.001(2) 0.005(2) -0.001(2)
C(27) 0.026(2) 0.057(3) 0.019(2) 0.003(2) 0.001(2) 0.002(2)
C(28) 0.041(2) 0.041(3) 0.029(2) 0.011(2) 0.014(2) 0.014(2)
C(29) 0.031(2) 0.030(2) 0.028(2) 0.005(2) 0.006(2) -0.001(2)
C(30) 0.137(5) 0.079(4) 0.034(3) 0.001(4) 0.018(3) -0.004(3)

loop_
_atom_type_symbol
_atom_type_oxidation_number
_atom_type_number_in_cell
_atom_type_scat_dispersion_real
_atom_type_scat_dispersion_imag
_atom_type_scat_source
C 0 124 0.002 0.002
;International Tables for Crystallography

(1992, Vol. C, Table 6.1.1.2)

;
H 0 124 0.000 0.000
;International Tables for Crystallography

(1992, Vol. C, Table 6.1.1.2)

;
N 0 20 0.004 0.003
;International Tables for Crystallography

(1992, Vol. C, Table 6.1.1.2)

;
O 0 16 0.008 0.006
;International Tables for Crystallography

(1992, Vol. C, Table 6.1.1.2)

;
Cl 0 8 0.132 0.159
;International Tables for Crystallography

(1992, Vol. C, Tables 4.2.6.8 and 6.1.1.1)

;
Co 0 4 0.299 0.973
;International Tables for Crystallography

(1992, Vol. C, Tables 4.2.6.8 and 6.1.1.1)

;

loop_
_geom_angle_atom_site_label_1
_geom_angle_atom_site_label_2
_geom_angle_atom_site_label_3
_geom_angle
_geom_angle_site_symmetry_1
_geom_angle_site_symmetry_2
_geom_angle_site_symmetry_3
_geom_angle_publ_flag
Cl(1) Co N(1) 178.9(1) . . . ?
Cl(1) Co N(2) 95.9(1) . . . ?
Cl(1) Co N(3) 93.8(1) . . . ?
Cl(1) Co N(4) 93.8(1) . . . ?
Cl(1) Co N(5) 97.0(1) . . . ?
N(1) Co N(2) 84.4(1) . . . ?
N(1) Co N(3) 85.2(1) . . . ?
N(1) Co N(4) 86.0(1) . . . ?
N(1) Co N(5) 84.0(1) . . . ?
N(2) Co N(3) 81.2(1) . . . ?
N(2) Co N(4) 170.2(1) . . . ?
N(2) Co N(5) 95.9(1) . . . ?
N(3) Co N(4) 100.0(1) . . . ?
N(3) Co N(5) 169.1(1) . . . ?
N(4) Co N(5) 81.1(1) . . . ?
C(6) O(1) C(7) 117.5(3) . . . ?
C(18) O(2) C(19) 116.7(3) . . . ?
C(31) O(4) C(32) 66.5(8) . . . ?
Co N(1) C(1) 117.2(3) . . . ?
Co N(1) C(5) 117.0(3) . . . ?
C(1) N(1) C(5) 118.7(4) . . . ?
Co N(2) C(8) 122.1(3) . . . ?
Co N(2) C(12) 120.7(3) . . . ?
C(8) N(2) C(12) 117.2(4) . . . ?
Co N(3) C(13) 119.9(3) . . . ?
Co N(3) C(17) 122.0(3) . . . ?
C(13) N(3) C(17) 118.0(4) . . . ?
Co N(4) C(20) 122.2(3) . . . ?
Co N(4) C(24) 120.8(3) . . . ?
C(20) N(4) C(24) 116.8(4) . . . ?
Co N(5) C(25) 120.1(3) . . . ?
Co N(5) C(29) 122.4(3) . . . ?
C(25) N(5) C(29) 117.1(4) . . . ?
N(1) C(1) C(2) 121.5(4) . . . ?
N(1) C(1) C(6) 118.1(4) . . . ?
C(2) C(1) C(6) 119.9(4) . . . ?
C(1) C(2) C(3) 119.6(4) . . . ?
C(1) C(2) H(1) 120.3 . . . no
C(3) C(2) H(1) 120.2 . . . no
C(2) C(3) C(4) 119.0(4) . . . ?
C(2) C(3) H(2) 120.5 . . . no
C(4) C(3) H(2) 120.5 . . . no
C(3) C(4) C(5) 119.3(4) . . . ?
C(3) C(4) H(3) 120.4 . . . no
C(5) C(4) H(3) 120.3 . . . no
N(1) C(5) C(4) 121.8(4) . . . ?
N(1) C(5) C(18) 118.8(4) . . . ?
C(4) C(5) C(18) 119.0(4) . . . ?
O(1) C(6) C(1) 109.4(4) . . . ?
O(1) C(6) C(8) 109.6(4) . . . ?
O(1) C(6) C(13) 106.6(3) . . . ?
C(1) C(6) C(8) 117.8(3) . . . ?
C(1) C(6) C(13) 104.6(4) . . . ?
C(8) C(6) C(13) 108.2(4) . . . ?
O(1) C(7) H(4) 109.2 . . . no
O(1) C(7) H(5) 109.5 . . . no
O(1) C(7) H(6) 109.4 . . . no
H(4) C(7) H(5) 109.5 . . . no
H(4) C(7) H(6) 109.5 . . . no
H(5) C(7) H(6) 109.8 . . . no
N(2) C(8) C(6) 116.6(4) . . . ?
N(2) C(8) C(9) 121.9(4) . . . ?
C(6) C(8) C(9) 121.3(4) . . . ?
C(8) C(9) C(10) 119.9(4) . . . ?
C(8) C(9) H(7) 120.0 . . . no
C(10) C(9) H(7) 120.1 . . . no
C(9) C(10) C(11) 118.7(5) . . . ?
C(9) C(10) H(8) 120.5 . . . no
C(11) C(10) H(8) 120.8 . . . no
C(10) C(11) C(12) 118.2(5) . . . ?
C(10) C(11) H(9) 120.9 . . . no
C(12) C(11) H(9) 120.8 . . . no
N(2) C(12) C(11) 123.9(4) . . . ?
N(2) C(12) H(10) 118.0 . . . no
C(11) C(12) H(10) 118.1 . . . no
N(3) C(13) C(6) 115.8(4) . . . ?
N(3) C(13) C(14) 121.5(4) . . . ?
C(6) C(13) C(14) 122.7(4) . . . ?
C(13) C(14) C(15) 119.6(4) . . . ?
C(13) C(14) H(14) 120.2 . . . no
C(15) C(14) H(14) 120.2 . . . no
C(14) C(15) C(16) 119.4(4) . . . ?
C(14) C(15) H(13) 120.1 . . . no
C(16) C(15) H(13) 120.5 . . . no
C(15) C(16) C(17) 118.1(4) . . . ?
C(15) C(16) H(12) 120.8 . . . no
C(17) C(16) H(12) 121.2 . . . no
N(3) C(17) C(16) 123.4(4) . . . ?
N(3) C(17) H(11) 118.1 . . . no
C(16) C(17) H(11) 118.4 . . . no
O(2) C(18) C(5) 109.3(4) . . . ?
O(2) C(18) C(20) 107.1(4) . . . ?
O(2) C(18) C(25) 110.1(4) . . . ?
C(5) C(18) C(20) 105.8(3) . . . ?
C(5) C(18) C(25) 117.7(4) . . . ?
C(20) C(18) C(25) 106.2(3) . . . ?
O(2) C(19) H(15) 109.5 . . . no
O(2) C(19) H(16) 109.5 . . . no
O(2) C(19) H(17) 109.7 . . . no
H(15) C(19) H(16) 109.2 . . . no
H(15) C(19) H(17) 109.5 . . . no
H(16) C(19) H(17) 109.5 . . . no
N(4) C(20) C(18) 114.7(4) . . . ?
N(4) C(20) C(21) 123.5(4) . . . ?
C(18) C(20) C(21) 121.6(4) . . . ?
C(20) C(21) C(22) 118.9(4) . . . ?
C(20) C(21) H(18) 120.6 . . . no
C(22) C(21) H(18) 120.5 . . . no
C(21) C(22) C(23) 118.5(4) . . . ?
C(21) C(22) H(19) 120.7 . . . no
C(23) C(22) H(19) 120.9 . . . no
C(22) C(23) C(24) 119.0(4) . . . ?
C(22) C(23) H(20) 120.4 . . . no
C(24) C(23) H(20) 120.6 . . . no
N(4) C(24) C(23) 123.2(4) . . . ?
N(4) C(24) H(21) 118.3 . . . no
C(23) C(24) H(21) 118.4 . . . no
N(5) C(25) C(18) 117.6(4) . . . ?
N(5) C(25) C(26) 121.5(4) . . . ?
C(18) C(25) C(26) 120.1(4) . . . ?
C(25) C(26) C(27) 119.6(5) . . . ?
C(25) C(26) H(22) 120.1 . . . no
C(27) C(26) H(22) 120.3 . . . no
C(26) C(27) C(28) 119.0(4) . . . ?
C(26) C(27) H(23) 120.7 . . . no
C(28) C(27) H(23) 120.3 . . . no
C(27) C(28) C(29) 117.9(5) . . . ?
C(27) C(28) H(24) 121.0 . . . no
C(29) C(28) H(24) 121.1 . . . no
N(5) C(29) C(28) 124.7(5) . . . ?
N(5) C(29) H(25) 117.6 . . . no
C(28) C(29) H(25) 117.7 . . . no
O(3) C(30) H(26) 110.0 . . . no
O(3) C(30) H(27) 109.8 . . . no
O(3) C(30) H(28) 109.4 . . . no
H(26) C(30) H(27) 109.6 . . . no
H(26) C(30) H(28) 109.1 . . . no
H(27) C(30) H(28) 108.9 . . . no
O(4) C(31) C(32) 55.7(7) . . . ?
O(4) C(32) C(31) 57.8(7) . . . ?

loop_
_geom_bond_atom_site_label_1
_geom_bond_atom_site_label_2
_geom_bond_distance
_geom_bond_site_symmetry_1
_geom_bond_site_symmetry_2
_geom_bond_publ_flag
Co Cl(1) 2.333(1) . . ?
Co N(1) 2.131(4) . . ?
Co N(2) 2.118(4) . . ?
Co N(3) 2.254(4) . . ?
Co N(4) 2.199(4) . . ?
Co N(5) 2.165(4) . . ?
O(1) C(6) 1.417(5) . . ?
O(1) C(7) 1.442(5) . . ?
O(2) C(18) 1.418(5) . . ?
O(2) C(19) 1.421(5) . . ?
O(3) C(30) 1.384(8) . . ?
O(4) C(31) 1.33(1) . . ?
O(4) C(32) 1.30(1) . . ?
N(1) C(1) 1.358(5) . . ?
N(1) C(5) 1.347(5) . . ?
N(2) C(8) 1.352(5) . . ?
N(2) C(12) 1.356(6) . . ?
N(3) C(13) 1.351(5) . . ?
N(3) C(17) 1.348(5) . . ?
N(4) C(20) 1.339(5) . . ?
N(4) C(24) 1.349(5) . . ?
N(5) C(25) 1.349(5) . . ?
N(5) C(29) 1.346(6) . . ?
C(1) C(2) 1.372(6) . . ?
C(1) C(6) 1.541(6) . . ?
C(2) C(3) 1.381(7) . . ?
C(2) H(1) 0.95 . . no
C(3) C(4) 1.376(6) . . ?
C(3) H(2) 0.95 . . no
C(4) C(5) 1.380(6) . . ?
C(4) H(3) 0.95 . . no
C(5) C(18) 1.534(6) . . ?
C(6) C(8) 1.537(6) . . ?
C(6) C(13) 1.523(6) . . ?
C(7) H(4) 0.95 . . no
C(7) H(5) 0.95 . . no
C(7) H(6) 0.95 . . no
C(8) C(9) 1.369(6) . . ?
C(9) C(10) 1.395(7) . . ?
C(9) H(7) 0.95 . . no
C(10) C(11) 1.377(7) . . ?
C(10) H(8) 0.95 . . no
C(11) C(12) 1.369(6) . . ?
C(11) H(9) 0.95 . . no
C(12) H(10) 0.95 . . no
C(13) C(14) 1.395(6) . . ?
C(14) C(15) 1.375(6) . . ?
C(14) H(14) 0.95 . . no
C(15) C(16) 1.390(6) . . ?
C(15) H(13) 0.95 . . no
C(16) C(17) 1.382(6) . . ?
C(16) H(12) 0.95 . . no
C(17) H(11) 0.95 . . no
C(18) C(20) 1.541(6) . . ?
C(18) C(25) 1.547(6) . . ?
C(19) H(15) 0.95 . . no
C(19) H(16) 0.95 . . no
C(19) H(17) 0.95 . . no
C(20) C(21) 1.376(6) . . ?
C(21) C(22) 1.383(6) . . ?
C(21) H(18) 0.95 . . no
C(22) C(23) 1.382(7) . . ?
C(22) H(19) 0.95 . . no
C(23) C(24) 1.375(6) . . ?
C(23) H(20) 0.95 . . no
C(24) H(21) 0.95 . . no
C(25) C(26) 1.392(6) . . ?
C(26) C(27) 1.381(7) . . ?
C(26) H(22) 0.95 . . no
C(27) C(28) 1.383(7) . . ?
C(27) H(23) 0.95 . . no
C(28) C(29) 1.365(6) . . ?
C(28) H(24) 0.95 . . no
C(29) H(25) 0.95 . . no
C(30) H(26) 0.95 . . no
C(30) H(27) 0.95 . . no
C(30) H(28) 0.96 . . no
C(31) C(32) 1.44(2) . . ?

loop_
_geom_torsion_atom_site_label_1
_geom_torsion_atom_site_label_2
_geom_torsion_atom_site_label_3
_geom_torsion_atom_site_label_4
_geom_torsion_site_symmetry_1
_geom_torsion_site_symmetry_2
_geom_torsion_site_symmetry_3
_geom_torsion_site_symmetry_4
_geom_torsion
_geom_torsion_publ_flag
Co N(1) C(1) C(2) . . . . -145.4(4) no
Co N(1) C(1) C(6) . . . . 26.8(5) no
Co N(1) C(5) C(4) . . . . 145.2(3) no
Co N(1) C(5) C(18) . . . . -27.0(5) no
Co N(2) C(8) C(6) . . . . 2.2(5) no
Co N(2) C(8) C(9) . . . . 177.7(3) no
Co N(2) C(12) C(11) . . . . 178.7(4) no
Co N(3) C(13) C(6) . . . . 3.2(5) no
Co N(3) C(13) C(14) . . . . -177.7(3) no
Co N(3) C(17) C(16) . . . . 179.1(4) no
Co N(4) C(20) C(18) . . . . -4.0(5) no
Co N(4) C(20) C(21) . . . . 173.0(3) no
Co N(4) C(24) C(23) . . . . -175.0(3) no
Co N(5) C(25) C(18) . . . . 0.0(5) no
Co N(5) C(25) C(26) . . . . -169.6(3) no
Co N(5) C(29) C(28) . . . . 173.0(4) no
Cl(1) Co N(1) C(1) . . . . 50(6) no
Cl(1) Co N(1) C(5) . . . . -101(6) no
Cl(1) Co N(2) C(8) . . . . -137.7(3) no
Cl(1) Co N(2) C(12) . . . . 39.0(3) no
Cl(1) Co N(3) C(13) . . . . 137.8(3) no
Cl(1) Co N(3) C(17) . . . . -39.2(4) no
Cl(1) Co N(4) C(20) . . . . -139.2(3) no
Cl(1) Co N(4) C(24) . . . . 34.5(3) no
Cl(1) Co N(5) C(25) . . . . 136.6(3) no
Cl(1) Co N(5) C(29) . . . . -36.3(3) no
O(1) C(6) C(1) N(1) . . . . 162.6(4) no
O(1) C(6) C(1) C(2) . . . . -25.0(6) no
O(1) C(6) C(8) N(2) . . . . -179.5(4) no
O(1) C(6) C(8) C(9) . . . . 4.9(6) no
O(1) C(6) C(13) N(3) . . . . 176.6(4) no
O(1) C(6) C(13) C(14) . . . . -2.4(6) no
O(2) C(18) C(5) N(1) . . . . -163.5(3) no
O(2) C(18) C(5) C(4) . . . . 24.1(5) no
O(2) C(18) C(20) N(4) . . . . -175.4(4) no
O(2) C(18) C(20) C(21) . . . . 7.5(6) no
O(2) C(18) C(25) N(5) . . . . 178.5(4) no
O(2) C(18) C(25) C(26) . . . . -11.6(5) no
N(1) Co N(2) C(8) . . . . 41.2(3) no
N(1) Co N(2) C(12) . . . . -142.1(3) no
N(1) Co N(3) C(13) . . . . -42.7(3) no
N(1) Co N(3) C(17) . . . . 140.3(4) no
N(1) Co N(4) C(20) . . . . 41.9(3) no
N(1) Co N(4) C(24) . . . . -144.4(3) no
N(1) Co N(5) C(25) . . . . -43.0(3) no
N(1) Co N(5) C(29) . . . . 144.2(4) no
N(1) C(1) C(2) C(3) . . . . -1.1(7) no
N(1) C(1) C(6) C(8) . . . . 36.6(5) no
N(1) C(1) C(6) C(13) . . . . -83.5(4) no
N(1) C(5) C(4) C(3) . . . . 1.6(7) no
N(1) C(5) C(18) C(20) . . . . 81.5(5) no
N(1) C(5) C(18) C(25) . . . . -36.9(5) no
N(2) Co N(1) C(1) . . . . -56.1(3) no
N(2) Co N(1) C(5) . . . . 153.7(3) no
N(2) Co N(3) C(13) . . . . 42.4(3) no
N(2) Co N(3) C(17) . . . . -134.6(4) no
N(2) Co N(4) C(20) . . . . 30(1) no
N(2) Co N(4) C(24) . . . . -156.0(7) no
N(2) Co N(5) C(25) . . . . -126.7(3) no
N(2) Co N(5) C(29) . . . . 60.4(4) no
N(2) C(8) C(6) C(1) . . . . -53.6(5) no
N(2) C(8) C(6) C(13) . . . . 64.6(5) no
N(2) C(8) C(9) C(10) . . . . 2.7(7) no
N(2) C(12) C(11) C(10) . . . . 4.1(8) no
N(3) Co N(1) C(1) . . . . 25.5(3) no
N(3) Co N(1) C(5) . . . . -124.7(3) no
N(3) Co N(2) C(8) . . . . -44.8(3) no
N(3) Co N(2) C(12) . . . . 131.9(3) no
N(3) Co N(4) C(20) . . . . 126.3(3) no
N(3) Co N(4) C(24) . . . . -60.0(3) no
N(3) Co N(5) C(25) . . . . -52.7(9) no
N(3) Co N(5) C(29) . . . . 134.4(7) no
N(3) C(13) C(6) C(1) . . . . 60.8(5) no
N(3) C(13) C(6) C(8) . . . . -65.5(5) no
N(3) C(13) C(14) C(15) . . . . -1.3(8) no
N(3) C(17) C(16) C(15) . . . . -1.5(8) no
N(4) Co N(1) C(1) . . . . 125.9(3) no
N(4) Co N(1) C(5) . . . . -24.4(3) no
N(4) Co N(2) C(8) . . . . 53(1) no
N(4) Co N(2) C(12) . . . . -130.4(8) no
N(4) Co N(3) C(13) . . . . -127.7(3) no
N(4) Co N(3) C(17) . . . . 55.3(4) no
N(4) Co N(5) C(25) . . . . 43.9(3) no
N(4) Co N(5) C(29) . . . . -129.0(4) no
N(4) C(20) C(18) C(5) . . . . -58.9(5) no
N(4) C(20) C(18) C(25) . . . . 66.9(5) no
N(4) C(20) C(21) C(22) . . . . 1.6(7) no
N(4) C(24) C(23) C(22) . . . . 2.3(7) no
N(5) Co N(1) C(1) . . . . -152.7(3) no
N(5) Co N(1) C(5) . . . . 57.1(3) no
N(5) Co N(2) C(8) . . . . 124.6(3) no
N(5) Co N(2) C(12) . . . . -58.7(3) no
N(5) Co N(3) C(13) . . . . -32.9(9) no
N(5) Co N(3) C(17) . . . . 150.0(7) no
N(5) Co N(4) C(20) . . . . -42.7(3) no
N(5) Co N(4) C(24) . . . . 131.0(3) no
N(5) C(25) C(18) C(5) . . . . 52.3(5) no
N(5) C(25) C(18) C(20) . . . . -65.9(5) no
N(5) C(25) C(26) C(27) . . . . -5.1(7) no
N(5) C(29) C(28) C(27) . . . . -1.9(8) no
C(1) N(1) C(5) C(4) . . . . -4.5(6) no
C(1) N(1) C(5) C(18) . . . . -176.7(4) no
C(1) C(2) C(3) C(4) . . . . -1.9(7) no
C(1) C(6) O(1) C(7) . . . . -59.4(5) no
C(1) C(6) C(8) C(9) . . . . 130.8(5) no
C(1) C(6) C(13) C(14) . . . . -118.3(5) no
C(2) C(1) N(1) C(5) . . . . 4.3(6) no
C(2) C(1) C(6) C(8) . . . . -151.1(4) no
C(2) C(1) C(6) C(13) . . . . 88.8(5) no
C(2) C(3) C(4) C(5) . . . . 1.7(7) no
C(3) C(2) C(1) C(6) . . . . -173.2(4) no
C(3) C(4) C(5) C(18) . . . . 173.7(4) no
C(4) C(5) C(18) C(20) . . . . -90.9(5) no
C(4) C(5) C(18) C(25) . . . . 150.7(4) no
C(5) N(1) C(1) C(6) . . . . 176.5(4) no
C(5) C(18) O(2) C(19) . . . . 61.8(5) no
C(5) C(18) C(20) C(21) . . . . 124.0(4) no
C(5) C(18) C(25) C(26) . . . . -137.8(4) no
C(6) C(8) N(2) C(12) . . . . -174.7(4) no
C(6) C(8) C(9) C(10) . . . . 178.1(4) no
C(6) C(13) N(3) C(17) . . . . -179.6(4) no
C(6) C(13) C(14) C(15) . . . . 177.7(5) no
C(7) O(1) C(6) C(8) . . . . 71.2(5) no
C(7) O(1) C(6) C(13) . . . . -171.9(4) no
C(8) N(2) C(12) C(11) . . . . -4.4(7) no
C(8) C(6) C(13) C(14) . . . . 115.4(5) no
C(8) C(9) C(10) C(11) . . . . -3.0(8) no
C(9) C(8) N(2) C(12) . . . . 0.9(6) no
C(9) C(8) C(6) C(13) . . . . -111.0(5) no
C(9) C(10) C(11) C(12) . . . . -0.2(8) no
C(13) N(3) C(17) C(16) . . . . 2.0(7) no
C(13) C(14) C(15) C(16) . . . . 1.8(8) no
C(14) C(13) N(3) C(17) . . . . -0.6(7) no
C(14) C(15) C(16) C(17) . . . . -0.5(8) no
C(18) C(20) N(4) C(24) . . . . -177.9(4) no
C(18) C(20) C(21) C(22) . . . . 178.4(4) no
C(18) C(25) N(5) C(29) . . . . 173.3(4) no
C(18) C(25) C(26) C(27) . . . . -174.5(4) no
C(19) O(2) C(18) C(20) . . . . 176.0(4) no
C(19) O(2) C(18) C(25) . . . . -69.0(5) no
C(20) N(4) C(24) C(23) . . . . -1.0(7) no
C(20) C(18) C(25) C(26) . . . . 103.9(5) no
C(20) C(21) C(22) C(23) . . . . -0.3(7) no
C(21) C(20) N(4) C(24) . . . . -1.0(6) no
C(21) C(20) C(18) C(25) . . . . -110.1(5) no
C(21) C(22) C(23) C(24) . . . . -1.5(7) no
C(25) N(5) C(29) C(28) . . . . -0.1(7) no
C(25) C(26) C(27) C(28) . . . . 2.9(7) no
C(26) C(25) N(5) C(29) . . . . 3.6(6) no
C(26) C(27) C(28) C(29) . . . . 0.4(7) no
